data_2016892
loop_
_publ_author_name
'Barlow, M. G.'
'Beagley, B.'
'Pritchard, R. G.'
'Tajammal, S.'
'Tipping, A. E.'
'Wright, A. P.'

_publ_section_title
;
 Structures of two (1:1) adducts of
 [\a,\a-bis(3,3,3-trifluoropropynyl)]benzyl benzoate and furan
;
_journal_issue 3
_journal_name_full 'Acta Crystallographica Section C'
_journal_page_first 595
_journal_page_last 598
_journal_paper_doi 10.1107/S0108270192010199
_journal_volume 49
_journal_year 1993
_chemical_formula_sum 'C24 H14 F6 O3'
_chemical_formula_weight 464.36
_symmetry_cell_setting monoclinic
_symmetry_space_group_name_Hall '-P 2ybc'
_symmetry_space_group_name_H-M 'P 1 21/c 1'
_cell_angle_alpha 90
_cell_angle_beta 90.00(2)
_cell_angle_gamma 90
_cell_formula_units_Z 4
_cell_length_a 9.526(2)
_cell_length_b 20.167(2)
_cell_length_c 11.067(2)
_cell_measurement_reflns_used 25
_cell_measurement_temperature 296
_cell_measurement_theta_max 12.15
_cell_measurement_theta_min 7.99
_cell_volume 2126.1(6)
_computing_molecular_graphics '  PLUTO (Motherwell & Clegg, 1978)'
_computing_structure_refinement
; SHELX76 (Sheldrick, 1976) and  TEXSAN (Molecular
Structure Corporation, 1985)
;
_computing_structure_solution
;  MULTAN80 (Main, Fiske, Hull, Lessinger, Germain,
 Declercq & Woolfson, 1980), SHELXS86 (Sheldrick, 1985)
and  MITHRIL (Gilmore, 1984)
;
_diffrn_measurement_device 'Enraf-Nonius CAD-4'
_diffrn_measurement_method \w/2\q
_diffrn_radiation_type MoK\a
_diffrn_radiation_wavelength 0.71069
_diffrn_reflns_av_R_equivalents 0.021
_diffrn_reflns_limit_h_max 5
_diffrn_reflns_limit_h_min -10
_diffrn_reflns_limit_k_max 21
_diffrn_reflns_limit_k_min 0
_diffrn_reflns_limit_l_max 11
_diffrn_reflns_limit_l_min -12
_diffrn_reflns_number 3144
_diffrn_reflns_theta_max 23.0
_diffrn_standards_decay_% 0
_diffrn_standards_interval_time 120
_diffrn_standards_number 3
_exptl_absorpt_coefficient_mu 0.123
_exptl_crystal_colour colourless
_exptl_crystal_density_diffrn 1.4510(10)
_exptl_crystal_description blocks
_exptl_crystal_size_max 0.3
_exptl_crystal_size_mid 0.3
_exptl_crystal_size_min 0.2
_refine_diff_density_max 0.10
_refine_diff_density_min -0.10
_refine_ls_goodness_of_fit_obs 3.52
_refine_ls_number_parameters 306
_refine_ls_number_reflns 1246
_refine_ls_R_factor_obs 0.046
_refine_ls_shift/esd_max 0.013
_refine_ls_structure_factor_coef F
_refine_ls_weighting_details 'w = 4F~o~^2^/[\s^2^(F~o~^2^)]'
_refine_ls_weighting_scheme calc
_refine_ls_wR_factor_obs 0.026
_reflns_number_observed 1246
_reflns_number_total 1741
_reflns_observed_criterion I>2.00\s(I)
_cod_data_source_file al1014.cif
_cod_data_source_block al1014_structure_1_of_2
_cod_depositor_comments
;
The following automatic conversions were performed:

'_refine_ls_weighting_scheme' value 'w = 4F~o~^2^/[\s^2^(F~o~^2^)]'
was changed to 'calc'. New tag '_refine_ls_weighting_details' was
created. The value of the new tag was set to 'w =
4F~o~^2^/[\s^2^(F~o~^2^)]'.

Automatic conversion script
Id: cif_fix_values 3143 2015-03-26 13:38:13Z robertas 
;
_cod_original_cell_volume 2126.0(10)
_cod_original_sg_symbol_H-M 'P 21/c'
_cod_database_code 2016892

loop_
_atom_site_label
_atom_site_fract_x
_atom_site_fract_y
_atom_site_fract_z
F1 .8536(3) .66210(15) .3752(3)
F2 .7715(3) .68539(12) .2030(3)
F3 .6393(3) .69123(13) .3570(4)
F4 .5062(4) .4036(4) .0647(5)
F5 .6877(8) .3598(2) .1348(3)
F6 .7001(5) .4489(2) .0454(3)
O8 .5550(3) .43092(13) .4442(3)
O19 .9837(3) .58870(12) .1934(2)
O21 1.1688(3) .59249(14) .3202(3)
C1 .6027(4) .4516(2) .2390(4)
C2 .4998(5) .5054(2) .2594(4)
C3 .5620(5) .5709(2) .2894(4)
C4 .6973(5) .5845(2) .2912(4)
C5 .8023(4) .5294(2) .2843(4)
C6 .7244(4) .4683(2) .3184(4)
C7 .6851(5) .4562(2) .4303(4)
C9 .4926(5) .4393(2) .3293(5)
C10 .6223(6) .4159(3) .1218(5)
C11 .7418(6) .6544(3) .3069(6)
C12 .9344(5) .5299(2) .2459(4)
C13 1.0255(4) .4717(2) .2320(4)
C14 1.1032(4) .4648(2) .1287(4)
C15 1.1823(5) .4085(3) .1096(5)
C16 1.1853(5) .3579(2) .1917(6)
C17 1.1100(5) .3655(2) .2968(5)
C18 1.0319(5) .4223(2) .3183(4)
C20 1.1061(5) .6147(2) .2349(4)
C22 1.1514(4) .6725(2) .1620(4)
C23 1.0775(4) .6942(2) .0639(4)
C24 1.1252(5) .7485(2) -.0018(4)
C25 1.2439(6) .7807(2) .0332(4)
C26 1.3192(5) .7599(2) .1305(5)
C27 1.2714(5) .7054(2) .1973(4)
F7 .754(2) .4058(14) .095(2)
F8 .559(2) .3578(10) .135(2)
F9 .560(3) .4485(9) .035(2)

loop_
_geom_angle_atom_site_label_1
_geom_angle_atom_site_label_2
_geom_angle_atom_site_label_3
_geom_angle
_geom_angle_publ_flag
C10 F4 F8 61.0(10) no
C10 F4 F9 65.0(10) no
F8 F4 F9 126(2) no
C10 F5 F7 63.0(10) no
C10 F5 F8 63.0(10) no
F7 F5 F8 123.0(10) no
C10 F6 F7 64.0(10) no
C10 F6 F9 59.0(10) no
F7 F6 F9 119.0(10) no
C7 O8 C9 103.8(3) no
C12 O19 C20 118.3(3) no
C2 C1 C6 105.1(3) no
C2 C1 C9 63.1(3) no
C2 C1 C10 124.7(4) no
C6 C1 C9 101.1(4) no
C6 C1 C10 121.4(4) no
C9 C1 C10 126.7(4) no
C1 C2 C3 115.0(4) no
C1 C2 C9 58.2(3) no
C3 C2 C9 132.4(4) no
C2 C3 C4 125.4(4) no
C3 C4 C5 119.8(4) no
C3 C4 C11 118.7(4) no
C5 C4 C11 121.4(4) no
C4 C5 C6 105.6(3) no
C4 C5 C12 130.0(4) no
C6 C5 C12 124.1(4) no
C1 C6 C5 115.2(4) no
C1 C6 C7 106.9(4) no
C5 C6 C7 122.3(4) no
O8 C7 C6 116.0(4) no
O8 C9 C1 109.3(4) no
O8 C9 C2 122.4(4) no
C1 C9 C2 58.8(3) no
F4 C10 F5 107.2(6) no
F4 C10 F6 105.4(5) no
F4 C10 C1 114.0(5) no
F4 C10 F7 133.0(10) no
F4 C10 F8 60.0(10) no
F4 C10 F9 50.0(10) no
F5 C10 F6 104.1(5) no
F5 C10 C1 112.6(4) no
F5 C10 F7 55.0(10) no
F5 C10 F8 56.0(10) no
F5 C10 F9 138.0(10) no
F6 C10 C1 112.8(4) no
F6 C10 F7 52.0(10) no
F6 C10 F8 141.0(10) no
F6 C10 F9 62.0(10) no
C1 C10 F7 113.0(10) no
C1 C10 F8 106.0(10) no
C1 C10 F9 110.0(10) no
F7 C10 F8 109(2) no
F7 C10 F9 110(2) no
F8 C10 F9 109.0(10) no
F1 C11 F2 105.5(4) no
F1 C11 F3 106.6(5) no
F1 C11 C4 114.4(4) no
F2 C11 F3 104.4(4) no
F2 C11 C4 113.8(5) no
F3 C11 C4 111.5(4) no
O19 C12 C5 117.2(3) no
O19 C12 C13 115.8(3) no
C5 C12 C13 126.0(4) no
C12 C13 C14 119.2(4) no
C12 C13 C18 122.1(4) no
C14 C13 C18 118.7(4) no
C13 C14 C15 120.4(4) no
C14 C15 C16 121.7(5) no
C15 C16 C17 117.9(5) no
C16 C17 C18 121.2(5) no
C13 C18 C17 120.1(5) no
O19 C20 O21 123.2(4) no
O19 C20 C22 111.7(3) no
O21 C20 C22 125.2(4) no
C20 C22 C23 122.3(4) no
C20 C22 C27 117.7(4) no
C23 C22 C27 120.0(4) no
C22 C23 C24 119.9(4) no
C23 C24 C25 119.9(4) no
C24 C25 C26 121.1(4) no
C25 C26 C27 119.3(4) no
C22 C27 C26 119.8(4) no
F5 F7 F6 122.0(10) no
F5 F7 C10 62.4(9) no
F6 F7 C10 64.0(10) no
F4 F8 F5 111(2) no
F4 F8 C10 59.0(9) no
F5 F8 C10 61.0(10) no
F4 F9 F6 117(2) no
F4 F9 C10 65.0(10) no
F6 F9 C10 59.0(10) no

loop_
_geom_bond_atom_site_label_1
_geom_bond_atom_site_label_2
_geom_bond_distance
_geom_bond_publ_flag
F1 C11 1.315(7) no
F2 C11 1.340(7) no
F3 C11 1.347(7) no
F4 C10 1.299(7) no
F4 F8 1.31(2) no
F4 F9 1.09(2) no
F5 C10 1.299(7) no
F5 F7 1.20(2) no
F5 F8 1.23(2) no
F6 C10 1.306(7) no
F6 F7 1.15(3) no
F6 F9 1.34(3) no
O8 C7 1.349(6) no
O8 C9 1.414(6) no
O19 C12 1.402(5) no
O19 C20 1.359(5) no
O21 C20 1.203(5) no
C1 C2 1.479(6) no
C1 C6 1.493(6) no
C1 C9 1.470(6) no
C1 C10 1.496(7) no
C2 C3 1.484(6) no
C2 C9 1.542(7) no
C3 C4 1.318(6) no
C4 C5 1.498(6) no
C4 C11 1.482(7) no
C5 C6 1.487(6) no
C5 C12 1.328(6) no
C6 C7 1.317(7) no
C10 F7 1.30(2) no
C10 F8 1.33(2) no
C10 F9 1.30(2) no
C12 C13 1.467(6) no
C13 C14 1.370(6) no
C13 C18 1.381(6) no
C14 C15 1.379(7) no
C15 C16 1.366(8) no
C16 C17 1.375(8) no
C17 C18 1.386(7) no
C20 C22 1.482(6) no
C22 C23 1.366(6) no
C22 C27 1.378(6) no
C23 C24 1.392(6) no
C24 C25 1.360(7) no
C25 C26 1.361(7) no
C26 C27 1.401(7) no
